data_2106288
loop_
_publ_author_name
'Cromer, D.T.'
'Larson, A.C.'

_publ_section_title
;
 The crystal structure of Pu31 Pt20 and Pu31 Rh20
;
_journal_name_full 'Acta Crystallographica B (24,1968-38,1982)'
_journal_page_first 2620
_journal_page_last 2627
_journal_volume 33
_journal_year 1977
_chemical_formula_sum 'Pt20 Pu31'
_space_group_IT_number 140
_symmetry_space_group_name_Hall '-I 4 2c'
_symmetry_space_group_name_H-M 'I 4/m c m'
_cell_angle_alpha 90
_cell_angle_beta 90
_cell_angle_gamma 90
_cell_formula_units_Z 4
_cell_length_a 11.302
_cell_length_b 11.302
_cell_length_c 37.388
_cell_volume 4775.764
_citation_journal_id_ASTM ACBCAR
_cod_data_source_file Cromer_ACBCAR_1977_593.cif
_cod_data_source_block Pt20Pu31
_cod_database_code 2106288

loop_
_symmetry_equiv_pos_as_xyz
x,y,z
-y,x,z
-x,-y,z
y,-x,z
x,-y,-z+1/2
y,x,-z+1/2
-x,y,-z+1/2
-y,-x,-z+1/2
-x,-y,-z
y,-x,-z
x,y,-z
-y,x,-z
-x,y,z-1/2
-y,-x,z-1/2
x,-y,z-1/2
y,x,z-1/2
x+1/2,y+1/2,z+1/2
-y+1/2,x+1/2,z+1/2
-x+1/2,-y+1/2,z+1/2
y+1/2,-x+1/2,z+1/2
x+1/2,-y+1/2,-z+1
y+1/2,x+1/2,-z+1
-x+1/2,y+1/2,-z+1
-y+1/2,-x+1/2,-z+1
-x+1/2,-y+1/2,-z+1/2
y+1/2,-x+1/2,-z+1/2
x+1/2,y+1/2,-z+1/2
-y+1/2,x+1/2,-z+1/2
-x+1/2,y+1/2,z
-y+1/2,-x+1/2,z
x+1/2,-y+1/2,z
y+1/2,x+1/2,z

loop_
_atom_site_label
_atom_site_type_symbol
_atom_site_fract_x
_atom_site_fract_y
_atom_site_fract_z
_atom_site_occupancy
_atom_site_U_iso_or_equiv
Pu4 Pu 0.1576 0.6576 0 1 0.0
Pu5 Pu 0.2964 0.431 0.0509 1 0.0
Pu7 Pu 0.2804 0.4118 0.2123 1 0.0
Pt2 Pt 0 0 0.25 1 0.0
Pu6 Pu 0.2851 0.5774 0.1336 1 0.0
Pt4 Pt 0 0 0.1762 1 0.0
Pt3 Pt 0 0 0.0983 1 0.0
Pu2 Pu 0 0.5 0.0758 1 0.0
Pt1 Pt 0 0 0 1 0.0
Pt8 Pt 0.1549 0.6549 0.2101 1 0.0
Pt7 Pt 0.3416 0.8416 0.1258 1 0.0
Pu3 Pu 0 0.5 0.1655 1 0.0
Pt5 Pt 0.4021 0.9021 0 1 0.0
Pt6 Pt 0.1825 0.6825 0.0742 1 0.0
Pu1 Pu 0 0.5 0.25 1 0.0
